data_7203923
loop_
_publ_author_name
'Pulkkinen, Juha T.'
'Laatikainen, Reino'
'Ahlgr\'en, Markku J.'
'Per\"akyl\"a, Mikael'
'Veps\"al\"ainen, Jouko J.'

_publ_section_title
;
 Conformational flexibility and role of aromatic--aromatic interactions
 in the crystal packing of the coordination compounds of some novel
 quadridentate Schiff bases
;
_journal_issue 4
_journal_name_full 'Journal of the Chemical Society, Perkin Transactions 2'
_journal_page_first 777
_journal_paper_doi 10.1039/a908101a
_journal_year 2000
_chemical_formula_sum 'C41 H39 N3 Ni O2'
_chemical_formula_weight 664.46
_chemical_name_systematic
;
N,N'-Ethylenebis(1,5-diphenyl-2,5-pentanedioneiminato)nickel(II)
pyridine solvate
;
_space_group_IT_number 2
_symmetry_cell_setting triclinic
_symmetry_space_group_name_Hall '-P 1'
_symmetry_space_group_name_H-M 'P -1'
_atom_sites_solution_hydrogens geom
_atom_sites_solution_primary direct
_atom_sites_solution_secondary difmap
_audit_creation_method SHELXL-97
_cell_angle_alpha 75.32(2)
_cell_angle_beta 88.28(2)
_cell_angle_gamma 88.59(2)
_cell_formula_units_Z 2
_cell_length_a 10.1650(10)
_cell_length_b 11.118(2)
_cell_length_c 15.414(2)
_cell_measurement_temperature 293(2)
_cell_measurement_theta_max 25.00
_cell_measurement_theta_min 4.07
_cell_volume 1684.1(4)
_computing_cell_refinement 'Denzo, Scalepack'
_computing_data_collection 'KCD, Nonius'
_computing_data_reduction 'Denzo, Scalepack'
_computing_structure_refinement 'SHELXL-97 (Sheldrick, 1997)'
_computing_structure_solution 'SHELXS-86 (Sheldrick, 1990)'
_diffrn_ambient_temperature 293(2)
_diffrn_measured_fraction_theta_full 0.982
_diffrn_measured_fraction_theta_max 0.982
_diffrn_measurement_device_type 'Nonius Kappa CCD'
_diffrn_measurement_method 'omega scan'
_diffrn_radiation_monochromator graphite
_diffrn_radiation_source 'fine-focus sealed tube'
_diffrn_radiation_type MoK\a
_diffrn_radiation_wavelength 0.71073
_diffrn_reflns_av_R_equivalents 0.0430
_diffrn_reflns_av_sigmaI/netI 0.2064
_diffrn_reflns_limit_h_max 12
_diffrn_reflns_limit_h_min -12
_diffrn_reflns_limit_k_max 13
_diffrn_reflns_limit_k_min -13
_diffrn_reflns_limit_l_max 19
_diffrn_reflns_limit_l_min -19
_diffrn_reflns_number 11465
_diffrn_reflns_theta_full 26.35
_diffrn_reflns_theta_max 26.35
_diffrn_reflns_theta_min 4.07
_exptl_absorpt_coefficient_mu 0.616
_exptl_crystal_colour 'red brown'
_exptl_crystal_density_diffrn 1.310
_exptl_crystal_density_method 'not measured'
_exptl_crystal_description prismatic
_exptl_crystal_F_000 700
_exptl_crystal_size_max 0.35
_exptl_crystal_size_mid 0.15
_exptl_crystal_size_min 0.10
_refine_diff_density_max 0.217
_refine_diff_density_min -0.234
_refine_diff_density_rms 0.035
_refine_ls_extinction_coef 0.0042(4)
_refine_ls_extinction_expression Fc^*^=kFc[1+0.001xFc^2^\l^3^/sin(2\q)]^-1/4^
_refine_ls_extinction_method SHELXL
_refine_ls_goodness_of_fit_ref 0.505
_refine_ls_hydrogen_treatment mixed
_refine_ls_matrix_type full
_refine_ls_number_parameters 425
_refine_ls_number_reflns 6746
_refine_ls_number_restraints 0
_refine_ls_restrained_S_all 0.505
_refine_ls_R_factor_all 0.0790
_refine_ls_R_factor_gt 0.0298
_refine_ls_shift/su_max 0.001
_refine_ls_shift/su_mean 0.000
_refine_ls_structure_factor_coef Fsqd
_refine_ls_weighting_details 'w=1/[\s^2^(Fo^2^)+(0.0000P)^2^+0.0000P] where P=(Fo^2^+2Fc^2^)/3'
_refine_ls_weighting_scheme calc
_refine_ls_wR_factor_gt 0.0592
_refine_ls_wR_factor_ref 0.0630
_reflns_number_gt 2501
_reflns_number_total 6746
_reflns_threshold_expression I>2\s(I)
_cod_data_source_file a908101a.txt
_cod_data_source_block Structure_6
_cod_depositor_comments
;
The following automatic conversions were performed:

'_refine_ls_weighting_scheme' value 'calc
w=1/[\s^2^(Fo^2^)+(0.0000P)^2^+0.0000P] where P=(Fo^2^+2Fc^2^)/3' was
changed to 'calc'. New tag '_refine_ls_weighting_details' was
created. The value of the new tag was set to
'w=1/[\s^2^(Fo^2^)+(0.0000P)^2^+0.0000P] where P=(Fo^2^+2Fc^2^)/3'.

Automatic conversion script
Id: cif_fix_values 3143 2015-03-26 13:38:13Z robertas 
;
_cod_database_code 7203923

loop_
_symmetry_equiv_pos_as_xyz
'x, y, z'
'-x, -y, -z'

loop_
_atom_site_label
_atom_site_type_symbol
_atom_site_fract_x
_atom_site_fract_y
_atom_site_fract_z
_atom_site_U_iso_or_equiv
_atom_site_adp_type
_atom_site_occupancy
_atom_site_calc_flag
_atom_site_refinement_flags
_atom_site_disorder_assembly
_atom_site_disorder_group
Ni Ni 0.09050(3) 0.06528(3) 0.15189(2) 0.04689(12) Uani 1 d . . .
O1 O 0.16813(13) -0.01913(15) 0.25639(10) 0.0600(5) Uani 1 d . . .
O2 O 0.26319(12) 0.09170(14) 0.11221(10) 0.0542(4) Uani 1 d . . .
N1 N -0.08064(15) 0.04093(16) 0.19849(13) 0.0430(5) Uani 1 d . . .
N2 N 0.01929(16) 0.14191(16) 0.04250(12) 0.0416(5) Uani 1 d . . .
C1 C -0.17808(19) 0.1118(2) 0.13655(15) 0.0533(6) Uani 1 d . . .
H1A H -0.1956 0.1917 0.1497 0.064 Uiso 1 calc R . .
H1B H -0.2599 0.0669 0.1438 0.064 Uiso 1 calc R . .
C2 C -0.12613(19) 0.1310(2) 0.04242(14) 0.0495(6) Uani 1 d . . .
H2A H -0.1489 0.0613 0.0190 0.059 Uiso 1 calc R . .
H2B H -0.1647 0.2060 0.0046 0.059 Uiso 1 calc R . .
C3 C -0.1151(2) -0.0207(2) 0.27973(16) 0.0438(6) Uani 1 d . . .
C4 C -0.0237(2) -0.0850(2) 0.34284(15) 0.0511(6) Uani 1 d . . .
H4 H -0.0559 -0.1332 0.3974 0.061 Uiso 1 calc R . .
C5 C 0.1104(2) -0.0805(2) 0.32811(16) 0.0529(7) Uani 1 d . . .
C6 C 0.0832(2) 0.1873(2) -0.03272(15) 0.0439(6) Uani 1 d . . .
C7 C 0.2231(2) 0.1946(2) -0.03801(15) 0.0490(6) Uani 1 d . . .
H7 H 0.2624 0.2327 -0.0930 0.059 Uiso 1 calc R . .
C8 C 0.3025(2) 0.1490(2) 0.03289(17) 0.0465(6) Uani 1 d . . .
C31 C -0.25865(19) -0.0258(2) 0.31121(14) 0.0517(6) Uani 1 d . . .
H31A H -0.2622 -0.0397 0.3759 0.062 Uiso 1 calc R . .
H31B H -0.3003 0.0544 0.2858 0.062 Uiso 1 calc R . .
C32 C -0.3367(2) -0.1258(2) 0.28608(14) 0.0471(6) Uani 1 d . . .
C33 C -0.2919(2) -0.2469(2) 0.30418(15) 0.0569(7) Uani 1 d . . .
H33 H -0.2099 -0.2669 0.3297 0.068 Uiso 1 calc R . .
C34 C -0.3645(3) -0.3394(2) 0.28566(16) 0.0714(8) Uani 1 d . . .
H34 H -0.3320 -0.4207 0.2983 0.086 Uiso 1 calc R . .
C35 C -0.4877(3) -0.3099(3) 0.24769(17) 0.0715(8) Uani 1 d . . .
H35 H -0.5381 -0.3716 0.2348 0.086 Uiso 1 calc R . .
C36 C -0.5333(2) -0.1909(3) 0.22971(17) 0.0701(8) Uani 1 d . . .
H36 H -0.6151 -0.1709 0.2039 0.084 Uiso 1 calc R . .
C37 C -0.4600(2) -0.0995(2) 0.24917(14) 0.0591(7) Uani 1 d . . .
H37 H -0.4936 -0.0185 0.2374 0.071 Uiso 1 calc R . .
C51 C 0.2067(2) -0.1458(3) 0.39717(17) 0.0817(9) Uani 1 d . . .
H51A H 0.2680 -0.1923 0.3682 0.098 Uiso 1 calc R . .
H51B H 0.2568 -0.0824 0.4139 0.098 Uiso 1 calc R . .
C52 C 0.1575(2) -0.2331(3) 0.48220(17) 0.0555(7) Uani 1 d . . .
C53 C 0.1475(2) -0.3579(3) 0.4893(2) 0.0748(8) Uani 1 d . . .
H53 H 0.1654 -0.3886 0.4393 0.090 Uiso 1 calc R . .
C54 C 0.1110(3) -0.4388(3) 0.5698(3) 0.0880(9) Uani 1 d . . .
H54 H 0.1049 -0.5234 0.5740 0.106 Uiso 1 calc R . .
C55 C 0.0844(3) -0.3946(4) 0.6424(2) 0.0838(10) Uani 1 d . . .
H55 H 0.0614 -0.4488 0.6970 0.101 Uiso 1 calc R . .
C56 C 0.0910(3) -0.2709(4) 0.6355(2) 0.0867(9) Uani 1 d . . .
H56 H 0.0709 -0.2402 0.6852 0.104 Uiso 1 calc R . .
C57 C 0.1270(2) -0.1916(3) 0.5562(2) 0.0730(8) Uani 1 d . . .
H57 H 0.1309 -0.1069 0.5525 0.088 Uiso 1 calc R . .
C61 C 0.0125(2) 0.2326(2) -0.12105(14) 0.0516(6) Uani 1 d . . .
H61A H 0.0744 0.2306 -0.1698 0.062 Uiso 1 calc R . .
H61B H -0.0572 0.1752 -0.1227 0.062 Uiso 1 calc R . .
C62 C -0.0465(2) 0.3620(2) -0.13697(14) 0.0444(6) Uani 1 d . . .
C63 C 0.0092(2) 0.4540(2) -0.10635(15) 0.0553(6) Uani 1 d . . .
H63 H 0.0847 0.4356 -0.0725 0.066 Uiso 1 calc R . .
C64 C -0.0432(3) 0.5731(3) -0.12424(17) 0.0689(7) Uani 1 d . . .
H64 H -0.0020 0.6338 -0.1035 0.083 Uiso 1 calc R . .
C65 C -0.1555(3) 0.6022(3) -0.17222(18) 0.0749(8) Uani 1 d . . .
H65 H -0.1922 0.6820 -0.1835 0.090 Uiso 1 calc R . .
C66 C -0.2127(3) 0.5120(3) -0.20335(19) 0.0849(9) Uani 1 d . . .
H66 H -0.2889 0.5311 -0.2364 0.102 Uiso 1 calc R . .
C67 C -0.1598(2) 0.3930(3) -0.18677(16) 0.0665(7) Uani 1 d . . .
H67 H -0.2001 0.3332 -0.2091 0.080 Uiso 1 calc R . .
C81 C 0.45210(19) 0.1592(2) 0.02212(15) 0.0542(6) Uani 1 d . . .
H81A H 0.4916 0.0789 0.0498 0.065 Uiso 1 calc R . .
H81B H 0.4754 0.1789 -0.0413 0.065 Uiso 1 calc R . .
C82 C 0.50997(19) 0.2551(2) 0.06219(16) 0.0466(6) Uani 1 d . . .
C83 C 0.4896(2) 0.2554(2) 0.15121(17) 0.0592(7) Uani 1 d . . .
H83 H 0.4341 0.1973 0.1875 0.071 Uiso 1 calc R . .
C84 C 0.5509(3) 0.3415(3) 0.18699(19) 0.0769(8) Uani 1 d . . .
H84 H 0.5362 0.3416 0.2468 0.092 Uiso 1 calc R . .
C85 C 0.6351(3) 0.4280(3) 0.1324(3) 0.0831(9) Uani 1 d . . .
H85 H 0.6780 0.4848 0.1562 0.100 Uiso 1 calc R . .
C86 C 0.6543(2) 0.4290(3) 0.0452(2) 0.0774(8) Uani 1 d . . .
H86 H 0.7090 0.4876 0.0086 0.093 Uiso 1 calc R . .
C87 C 0.5931(2) 0.3441(2) 0.01092(17) 0.0602(7) Uani 1 d . . .
H87 H 0.6078 0.3459 -0.0492 0.072 Uiso 1 calc R . .
N9 N 0.3891(6) 0.1324(4) 0.4226(3) 0.1839(16) Uani 1 d . . .
C91 C 0.4912(5) 0.1803(6) 0.4514(3) 0.1469(17) Uani 1 d . . .
H91 H 0.5690 0.1336 0.4617 0.176 Uiso 1 calc R . .
C92 C 0.4870(4) 0.2899(6) 0.4658(3) 0.1368(15) Uani 1 d . . .
H92 H 0.5630 0.3221 0.4827 0.164 Uiso 1 calc R . .
C93 C 0.3742(6) 0.3587(4) 0.4569(3) 0.1413(15) Uani 1 d . . .
H93 H 0.3704 0.4367 0.4687 0.170 Uiso 1 calc R . .
C94 C 0.2684(5) 0.3095(6) 0.4303(3) 0.1354(16) Uani 1 d . . .
H94 H 0.1888 0.3534 0.4235 0.162 Uiso 1 calc R . .
C95 C 0.2769(5) 0.1999(6) 0.4140(3) 0.151(2) Uani 1 d . . .
H95 H 0.2023 0.1674 0.3957 0.181 Uiso 1 calc R . .

loop_
_atom_site_aniso_label
_atom_site_aniso_U_11
_atom_site_aniso_U_22
_atom_site_aniso_U_33
_atom_site_aniso_U_23
_atom_site_aniso_U_13
_atom_site_aniso_U_12
Ni 0.03575(17) 0.0447(2) 0.0565(2) -0.00562(15) -0.00060(13) -0.00276(14)
O1 0.0443(9) 0.0716(12) 0.0512(11) 0.0090(9) -0.0046(8) -0.0057(9)
O2 0.0307(8) 0.0642(12) 0.0589(11) 0.0006(10) 0.0025(8) -0.0048(8)
N1 0.0331(11) 0.0402(12) 0.0528(13) -0.0069(11) -0.0034(9) 0.0026(9)
N2 0.0388(11) 0.0393(12) 0.0440(12) -0.0058(10) 0.0005(10) -0.0022(9)
C1 0.0399(13) 0.0496(16) 0.0642(17) -0.0036(13) 0.0002(12) 0.0048(12)
C2 0.0394(13) 0.0441(15) 0.0609(17) -0.0052(13) -0.0066(12) 0.0011(11)
C3 0.0373(14) 0.0450(16) 0.0492(17) -0.0126(14) 0.0041(12) -0.0031(12)
C4 0.0419(14) 0.0593(18) 0.0466(15) -0.0030(13) -0.0012(12) -0.0048(12)
C5 0.0496(16) 0.0554(17) 0.0481(16) -0.0023(14) -0.0053(13) -0.0041(13)
C6 0.0512(15) 0.0326(14) 0.0490(16) -0.0118(12) -0.0042(13) -0.0016(12)
C7 0.0464(14) 0.0496(16) 0.0472(15) -0.0051(13) 0.0039(12) -0.0069(12)
C8 0.0412(14) 0.0405(16) 0.0582(17) -0.0133(14) 0.0059(13) -0.0062(12)
C31 0.0435(14) 0.0537(17) 0.0577(15) -0.0143(13) 0.0042(12) -0.0014(12)
C32 0.0411(14) 0.0500(18) 0.0475(14) -0.0076(13) 0.0031(11) -0.0008(13)
C33 0.0464(14) 0.0577(19) 0.0666(17) -0.0143(15) -0.0113(12) -0.0036(14)
C34 0.0731(19) 0.0553(19) 0.086(2) -0.0169(16) -0.0113(16) 0.0005(16)
C35 0.0594(18) 0.076(2) 0.081(2) -0.0204(18) -0.0020(15) -0.0196(17)
C36 0.0436(15) 0.084(2) 0.0807(19) -0.0148(18) -0.0093(13) -0.0058(16)
C37 0.0449(15) 0.0595(18) 0.0699(17) -0.0110(14) -0.0020(13) 0.0020(14)
C51 0.0527(16) 0.106(2) 0.0647(18) 0.0193(17) -0.0092(14) 0.0015(16)
C52 0.0402(14) 0.073(2) 0.0488(18) -0.0059(16) -0.0086(12) 0.0015(14)
C53 0.0766(19) 0.084(2) 0.066(2) -0.025(2) -0.0031(15) 0.0164(18)
C54 0.087(2) 0.059(2) 0.106(3) 0.001(2) -0.013(2) 0.0096(17)
C55 0.0653(18) 0.109(3) 0.058(2) 0.014(2) -0.0004(15) -0.003(2)
C56 0.085(2) 0.114(3) 0.064(2) -0.027(2) -0.0026(17) -0.006(2)
C57 0.0752(18) 0.074(2) 0.069(2) -0.015(2) -0.0044(16) -0.0125(16)
C61 0.0531(14) 0.0497(17) 0.0538(16) -0.0158(13) -0.0024(12) -0.0066(13)
C62 0.0440(13) 0.0439(16) 0.0418(14) -0.0045(12) 0.0011(11) -0.0053(12)
C63 0.0643(16) 0.0466(18) 0.0555(16) -0.0125(14) -0.0101(13) -0.0036(14)
C64 0.093(2) 0.0443(19) 0.0684(18) -0.0125(15) 0.0046(16) -0.0087(16)
C65 0.0659(19) 0.054(2) 0.095(2) -0.0037(18) 0.0089(17) 0.0109(17)
C66 0.0512(17) 0.073(2) 0.116(2) 0.003(2) -0.0191(16) 0.0041(17)
C67 0.0529(16) 0.057(2) 0.0844(19) -0.0063(16) -0.0161(14) -0.0091(15)
C81 0.0413(14) 0.0588(17) 0.0598(16) -0.0112(14) 0.0070(12) -0.0026(12)
C82 0.0305(12) 0.0482(16) 0.0582(17) -0.0085(14) -0.0004(11) 0.0032(11)
C83 0.0426(14) 0.0645(19) 0.0688(19) -0.0153(15) 0.0051(13) 0.0061(13)
C84 0.0602(18) 0.092(2) 0.091(2) -0.046(2) -0.0050(16) 0.0128(17)
C85 0.0531(18) 0.078(2) 0.130(3) -0.048(2) -0.0088(19) -0.0002(16)
C86 0.0573(18) 0.067(2) 0.106(3) -0.0169(19) -0.0030(18) -0.0094(15)
C87 0.0435(14) 0.0608(18) 0.0718(17) -0.0085(15) -0.0016(13) -0.0009(14)
N9 0.161(4) 0.147(4) 0.243(4) -0.039(3) -0.072(3) 0.005(4)
C91 0.096(3) 0.138(4) 0.215(5) -0.062(4) -0.040(3) 0.039(3)
C92 0.083(3) 0.170(5) 0.163(4) -0.050(4) -0.042(3) 0.014(3)
C93 0.143(4) 0.158(4) 0.146(3) -0.081(3) -0.044(3) 0.041(4)
C94 0.088(3) 0.168(5) 0.136(3) -0.016(4) -0.019(3) 0.046(4)
C95 0.088(3) 0.135(5) 0.201(5) 0.016(4) -0.056(3) -0.004(3)

loop_
_atom_type_symbol
_atom_type_description
_atom_type_scat_dispersion_real
_atom_type_scat_dispersion_imag
_atom_type_scat_source
C C 0.0033 0.0016 'International Tables Vol C Tables 4.2.6.8 and 6.1.1.4'
H H 0.0000 0.0000 'International Tables Vol C Tables 4.2.6.8 and 6.1.1.4'
N N 0.0061 0.0033 'International Tables Vol C Tables 4.2.6.8 and 6.1.1.4'
O O 0.0106 0.0060 'International Tables Vol C Tables 4.2.6.8 and 6.1.1.4'
Ni Ni 0.3393 1.1124 'International Tables Vol C Tables 4.2.6.8 and 6.1.1.4'

loop_
_geom_angle_atom_site_label_1
_geom_angle_atom_site_label_2
_geom_angle_atom_site_label_3
_geom_angle
_geom_angle_site_symmetry_1
_geom_angle_site_symmetry_3
_geom_angle_publ_flag
O1 Ni N2 175.60(8) . . ?
O1 Ni O2 82.80(7) . . ?
N2 Ni O2 94.89(7) . . ?
O1 Ni N1 94.62(8) . . ?
N2 Ni N1 87.85(8) . . ?
O2 Ni N1 176.43(7) . . ?
C5 O1 Ni 127.12(14) . . ?
C8 O2 Ni 126.34(14) . . ?
C3 N1 C1 121.09(18) . . ?
C3 N1 Ni 126.31(15) . . ?
C1 N1 Ni 112.26(14) . . ?
C6 N2 C2 119.53(17) . . ?
C6 N2 Ni 126.96(15) . . ?
C2 N2 Ni 112.87(13) . . ?
N1 C1 C2 109.23(17) . . ?
N1 C1 H1A 109.8 . . ?
C2 C1 H1A 109.8 . . ?
N1 C1 H1B 109.8 . . ?
C2 C1 H1B 109.8 . . ?
H1A C1 H1B 108.3 . . ?
N2 C2 C1 108.51(15) . . ?
N2 C2 H2A 110.0 . . ?
C1 C2 H2A 110.0 . . ?
N2 C2 H2B 110.0 . . ?
C1 C2 H2B 110.0 . . ?
H2A C2 H2B 108.4 . . ?
N1 C3 C4 122.9(2) . . ?
N1 C3 C31 120.8(2) . . ?
C4 C3 C31 116.3(2) . . ?
C5 C4 C3 123.6(2) . . ?
C5 C4 H4 118.2 . . ?
C3 C4 H4 118.2 . . ?
O1 C5 C4 125.0(2) . . ?
O1 C5 C51 112.0(2) . . ?
C4 C5 C51 123.0(2) . . ?
N2 C6 C7 122.4(2) . . ?
N2 C6 C61 121.69(19) . . ?
C7 C6 C61 115.9(2) . . ?
C8 C7 C6 123.8(2) . . ?
C8 C7 H7 118.1 . . ?
C6 C7 H7 118.1 . . ?
O2 C8 C7 125.4(2) . . ?
O2 C8 C81 113.7(2) . . ?
C7 C8 C81 120.9(2) . . ?
C32 C31 C3 114.28(18) . . ?
C32 C31 H31A 108.7 . . ?
C3 C31 H31A 108.7 . . ?
C32 C31 H31B 108.7 . . ?
C3 C31 H31B 108.7 . . ?
H31A C31 H31B 107.6 . . ?
C33 C32 C37 117.6(2) . . ?
C33 C32 C31 121.4(2) . . ?
C37 C32 C31 120.9(2) . . ?
C34 C33 C32 121.9(2) . . ?
C34 C33 H33 119.0 . . ?
C32 C33 H33 119.0 . . ?
C33 C34 C35 119.2(2) . . ?
C33 C34 H34 120.4 . . ?
C35 C34 H34 120.4 . . ?
C36 C35 C34 119.5(2) . . ?
C36 C35 H35 120.2 . . ?
C34 C35 H35 120.2 . . ?
C35 C36 C37 120.6(2) . . ?
C35 C36 H36 119.7 . . ?
C37 C36 H36 119.7 . . ?
C36 C37 C32 121.1(2) . . ?
C36 C37 H37 119.5 . . ?
C32 C37 H37 119.5 . . ?
C52 C51 C5 119.7(2) . . ?
C52 C51 H51A 107.4 . . ?
C5 C51 H51A 107.4 . . ?
C52 C51 H51B 107.4 . . ?
C5 C51 H51B 107.4 . . ?
H51A C51 H51B 106.9 . . ?
C57 C52 C53 117.8(3) . . ?
C57 C52 C51 120.9(3) . . ?
C53 C52 C51 121.3(3) . . ?
C52 C53 C54 120.8(3) . . ?
C52 C53 H53 119.6 . . ?
C54 C53 H53 119.6 . . ?
C55 C54 C53 119.8(3) . . ?
C55 C54 H54 120.1 . . ?
C53 C54 H54 120.1 . . ?
C54 C55 C56 119.8(3) . . ?
C54 C55 H55 120.1 . . ?
C56 C55 H55 120.1 . . ?
C55 C56 C57 120.3(3) . . ?
C55 C56 H56 119.8 . . ?
C57 C56 H56 119.8 . . ?
C56 C57 C52 121.5(3) . . ?
C56 C57 H57 119.3 . . ?
C52 C57 H57 119.3 . . ?
C62 C61 C6 114.70(17) . . ?
C62 C61 H61A 108.6 . . ?
C6 C61 H61A 108.6 . . ?
C62 C61 H61B 108.6 . . ?
C6 C61 H61B 108.6 . . ?
H61A C61 H61B 107.6 . . ?
C63 C62 C67 117.3(2) . . ?
C63 C62 C61 122.7(2) . . ?
C67 C62 C61 120.0(2) . . ?
C62 C63 C64 122.0(2) . . ?
C62 C63 H63 119.0 . . ?
C64 C63 H63 119.0 . . ?
C65 C64 C63 120.3(2) . . ?
C65 C64 H64 119.8 . . ?
C63 C64 H64 119.8 . . ?
C66 C65 C64 118.7(3) . . ?
C66 C65 H65 120.7 . . ?
C64 C65 H65 120.7 . . ?
C65 C66 C67 121.3(2) . . ?
C65 C66 H66 119.3 . . ?
C67 C66 H66 119.3 . . ?
C66 C67 C62 120.4(2) . . ?
C66 C67 H67 119.8 . . ?
C62 C67 H67 119.8 . . ?
C82 C81 C8 114.57(18) . . ?
C82 C81 H81A 108.6 . . ?
C8 C81 H81A 108.6 . . ?
C82 C81 H81B 108.6 . . ?
C8 C81 H81B 108.6 . . ?
H81A C81 H81B 107.6 . . ?
C83 C82 C87 117.3(2) . . ?
C83 C82 C81 122.6(2) . . ?
C87 C82 C81 120.1(2) . . ?
C82 C83 C84 120.8(2) . . ?
C82 C83 H83 119.6 . . ?
C84 C83 H83 119.6 . . ?
C83 C84 C85 119.5(3) . . ?
C83 C84 H84 120.3 . . ?
C85 C84 H84 120.3 . . ?
C86 C85 C84 120.0(3) . . ?
C86 C85 H85 120.0 . . ?
C84 C85 H85 120.0 . . ?
C85 C86 C87 119.8(3) . . ?
C85 C86 H86 120.1 . . ?
C87 C86 H86 120.1 . . ?
C86 C87 C82 122.6(2) . . ?
C86 C87 H87 118.7 . . ?
C82 C87 H87 118.7 . . ?
C91 N9 C95 116.7(4) . . ?
C92 C91 N9 122.2(4) . . ?
C92 C91 H91 118.9 . . ?
N9 C91 H91 118.9 . . ?
C91 C92 C93 121.3(4) . . ?
C91 C92 H92 119.4 . . ?
C93 C92 H92 119.4 . . ?
C94 C93 C92 117.0(4) . . ?
C94 C93 H93 121.5 . . ?
C92 C93 H93 121.5 . . ?
C95 C94 C93 120.1(5) . . ?
C95 C94 H94 120.0 . . ?
C93 C94 H94 120.0 . . ?
C94 C95 N9 122.6(5) . . ?
C94 C95 H95 118.7 . . ?
N9 C95 H95 118.7 . . ?

loop_
_geom_bond_atom_site_label_1
_geom_bond_atom_site_label_2
_geom_bond_distance
_geom_bond_site_symmetry_2
_geom_bond_publ_flag
Ni O1 1.8362(15) . ?
Ni N2 1.8460(17) . ?
Ni O2 1.8470(14) . ?
Ni N1 1.8615(17) . ?
O1 C5 1.277(2) . ?
O2 C8 1.284(2) . ?
N1 C3 1.308(2) . ?
N1 C1 1.467(2) . ?
N2 C6 1.302(2) . ?
N2 C2 1.486(2) . ?
C1 C2 1.494(3) . ?
C1 H1A 0.9700 . ?
C1 H1B 0.9700 . ?
C2 H2A 0.9700 . ?
C2 H2B 0.9700 . ?
C3 C4 1.410(3) . ?
C3 C31 1.522(3) . ?
C4 C5 1.376(3) . ?
C4 H4 0.9300 . ?
C5 C51 1.501(3) . ?
C6 C7 1.425(3) . ?
C6 C61 1.522(3) . ?
C7 C8 1.362(3) . ?
C7 H7 0.9300 . ?
C8 C81 1.529(3) . ?
C31 C32 1.515(3) . ?
C31 H31A 0.9700 . ?
C31 H31B 0.9700 . ?
C32 C33 1.374(3) . ?
C32 C37 1.386(3) . ?
C33 C34 1.372(3) . ?
C33 H33 0.9300 . ?
C34 C35 1.394(3) . ?
C34 H34 0.9300 . ?
C35 C36 1.355(3) . ?
C35 H35 0.9300 . ?
C36 C37 1.373(3) . ?
C36 H36 0.9300 . ?
C37 H37 0.9300 . ?
C51 C52 1.500(3) . ?
C51 H51A 0.9700 . ?
C51 H51B 0.9700 . ?
C52 C57 1.361(3) . ?
C52 C53 1.370(3) . ?
C53 C54 1.382(4) . ?
C53 H53 0.9300 . ?
C54 C55 1.349(3) . ?
C54 H54 0.9300 . ?
C55 C56 1.355(4) . ?
C55 H55 0.9300 . ?
C56 C57 1.359(4) . ?
C56 H56 0.9300 . ?
C57 H57 0.9300 . ?
C61 C62 1.509(3) . ?
C61 H61A 0.9700 . ?
C61 H61B 0.9700 . ?
C62 C63 1.371(3) . ?
C62 C67 1.390(3) . ?
C63 C64 1.379(3) . ?
C63 H63 0.9300 . ?
C64 C65 1.365(3) . ?
C64 H64 0.9300 . ?
C65 C66 1.365(3) . ?
C65 H65 0.9300 . ?
C66 C67 1.382(3) . ?
C66 H66 0.9300 . ?
C67 H67 0.9300 . ?
C81 C82 1.500(3) . ?
C81 H81A 0.9700 . ?
C81 H81B 0.9700 . ?
C82 C83 1.382(3) . ?
C82 C87 1.387(3) . ?
C83 C84 1.388(3) . ?
C83 H83 0.9300 . ?
C84 C85 1.397(4) . ?
C84 H84 0.9300 . ?
C85 C86 1.350(3) . ?
C85 H85 0.9300 . ?
C86 C87 1.363(3) . ?
C86 H86 0.9300 . ?
C87 H87 0.9300 . ?
N9 C91 1.316(5) . ?
N9 C95 1.340(5) . ?
C91 C92 1.293(5) . ?
C91 H91 0.9300 . ?
C92 C93 1.354(5) . ?
C92 H92 0.9300 . ?
C93 C94 1.339(5) . ?
C93 H93 0.9300 . ?
C94 C95 1.306(5) . ?
C94 H94 0.9300 . ?
C95 H95 0.9300 . ?

loop_
_geom_torsion_atom_site_label_1
_geom_torsion_atom_site_label_2
_geom_torsion_atom_site_label_3
_geom_torsion_atom_site_label_4
_geom_torsion
_geom_torsion_site_symmetry_1
_geom_torsion_site_symmetry_2
_geom_torsion_site_symmetry_3
_geom_torsion_site_symmetry_4
_geom_torsion_publ_flag
N2 Ni O1 C5 -117.5(10) . . . . ?
O2 Ni O1 C5 -176.11(19) . . . . ?
N1 Ni O1 C5 6.36(19) . . . . ?
O1 Ni O2 C8 177.60(18) . . . . ?
N2 Ni O2 C8 1.37(18) . . . . ?
N1 Ni O2 C8 -138.7(13) . . . . ?
O1 Ni N1 C3 -1.22(18) . . . . ?
N2 Ni N1 C3 175.12(17) . . . . ?
O2 Ni N1 C3 -44.6(14) . . . . ?
O1 Ni N1 C1 172.10(13) . . . . ?
N2 Ni N1 C1 -11.56(14) . . . . ?
O2 Ni N1 C1 128.7(13) . . . . ?
O1 Ni N2 C6 -54.3(11) . . . . ?
O2 Ni N2 C6 3.90(17) . . . . ?
N1 Ni N2 C6 -178.39(17) . . . . ?
O1 Ni N2 C2 116.4(10) . . . . ?
O2 Ni N2 C2 174.59(13) . . . . ?
N1 Ni N2 C2 -7.70(14) . . . . ?
C3 N1 C1 C2 -158.63(17) . . . . ?
Ni N1 C1 C2 27.7(2) . . . . ?
C6 N2 C2 C1 -164.10(18) . . . . ?
Ni N2 C2 C1 24.4(2) . . . . ?
N1 C1 C2 N2 -32.6(2) . . . . ?
C1 N1 C3 C4 -176.82(19) . . . . ?
Ni N1 C3 C4 -4.0(3) . . . . ?
C1 N1 C3 C31 2.9(3) . . . . ?
Ni N1 C3 C31 175.67(14) . . . . ?
N1 C3 C4 C5 5.9(3) . . . . ?
C31 C3 C4 C5 -173.9(2) . . . . ?
Ni O1 C5 C4 -6.3(3) . . . . ?
Ni O1 C5 C51 175.29(16) . . . . ?
C3 C4 C5 O1 -0.5(4) . . . . ?
C3 C4 C5 C51 177.8(2) . . . . ?
C2 N2 C6 C7 -176.83(19) . . . . ?
Ni N2 C6 C7 -6.7(3) . . . . ?
C2 N2 C6 C61 1.5(3) . . . . ?
Ni N2 C6 C61 171.65(15) . . . . ?
N2 C6 C7 C8 4.0(3) . . . . ?
C61 C6 C7 C8 -174.46(19) . . . . ?
Ni O2 C8 C7 -4.0(3) . . . . ?
Ni O2 C8 C81 177.99(13) . . . . ?
C6 C7 C8 O2 1.6(4) . . . . ?
C6 C7 C8 C81 179.52(19) . . . . ?
N1 C3 C31 C32 84.4(3) . . . . ?
C4 C3 C31 C32 -95.9(2) . . . . ?
C3 C31 C32 C33 50.8(3) . . . . ?
C3 C31 C32 C37 -133.4(2) . . . . ?
C37 C32 C33 C34 0.9(3) . . . . ?
C31 C32 C33 C34 176.8(2) . . . . ?
C32 C33 C34 C35 -0.3(4) . . . . ?
C33 C34 C35 C36 0.1(4) . . . . ?
C34 C35 C36 C37 -0.5(4) . . . . ?
C35 C36 C37 C32 1.2(4) . . . . ?
C33 C32 C37 C36 -1.3(3) . . . . ?
C31 C32 C37 C36 -177.3(2) . . . . ?
O1 C5 C51 C52 -173.7(2) . . . . ?
C4 C5 C51 C52 7.8(4) . . . . ?
C5 C51 C52 C57 -90.4(3) . . . . ?
C5 C51 C52 C53 92.6(3) . . . . ?
C57 C52 C53 C54 -1.7(4) . . . . ?
C51 C52 C53 C54 175.3(2) . . . . ?
C52 C53 C54 C55 0.3(4) . . . . ?
C53 C54 C55 C56 1.2(4) . . . . ?
C54 C55 C56 C57 -1.3(4) . . . . ?
C55 C56 C57 C52 -0.2(4) . . . . ?
C53 C52 C57 C56 1.7(4) . . . . ?
C51 C52 C57 C56 -175.4(2) . . . . ?
N2 C6 C61 C62 81.1(2) . . . . ?
C7 C6 C61 C62 -100.4(2) . . . . ?
C6 C61 C62 C63 32.8(3) . . . . ?
C6 C61 C62 C67 -149.2(2) . . . . ?
C67 C62 C63 C64 -0.5(3) . . . . ?
C61 C62 C63 C64 177.6(2) . . . . ?
C62 C63 C64 C65 1.4(4) . . . . ?
C63 C64 C65 C66 -1.3(4) . . . . ?
C64 C65 C66 C67 0.4(4) . . . . ?
C65 C66 C67 C62 0.5(4) . . . . ?
C63 C62 C67 C66 -0.4(4) . . . . ?
C61 C62 C67 C66 -178.5(2) . . . . ?
O2 C8 C81 C82 -76.0(3) . . . . ?
C7 C8 C81 C82 105.9(2) . . . . ?
C8 C81 C82 C83 55.7(3) . . . . ?
C8 C81 C82 C87 -127.8(2) . . . . ?
C87 C82 C83 C84 -0.3(3) . . . . ?
C81 C82 C83 C84 176.3(2) . . . . ?
C82 C83 C84 C85 -0.5(4) . . . . ?
C83 C84 C85 C86 1.3(4) . . . . ?
C84 C85 C86 C87 -1.2(4) . . . . ?
C85 C86 C87 C82 0.3(4) . . . . ?
C83 C82 C87 C86 0.4(3) . . . . ?
C81 C82 C87 C86 -176.2(2) . . . . ?
C95 N9 C91 C92 -3.9(8) . . . . ?
N9 C91 C92 C93 3.8(8) . . . . ?
C91 C92 C93 C94 -1.6(7) . . . . ?
C92 C93 C94 C95 -0.2(7) . . . . ?
C93 C94 C95 N9 -0.1(8) . . . . ?
C91 N9 C95 C94 2.1(8) . . . . ?
